data_7019176
loop_
_publ_author_name
'Rios, Beatriz E.'
'Sood, Paul'
'Klichko, Yaroslav'
'Koutha, Mohan'
'Powell, Douglas'
'Lattman, Michael'

_publ_section_title
;
 A bisphosphonite calix[5]arene ligand that stabilizes \h(6) arene
 coordination to palladium.
;
_journal_issue 22
_journal_name_full 'Dalton transactions (Cambridge, England : 2003)'
_journal_page_first 6677
_journal_page_last 6682
_journal_paper_doi 10.1039/c2dt30491k
_journal_volume 41
_journal_year 2012
_chemical_formula_moiety 'C67 H76 O5 P2 Pd, 2(C F3 O3 S), 2(C H2 Cl2)'
_chemical_formula_sum 'C71 H80 Cl4 F6 O11 P2 Pd S2'
_chemical_formula_weight 1597.61
_space_group_IT_number 14
_symmetry_cell_setting monoclinic
_symmetry_space_group_name_Hall '-P 2ybc'
_symmetry_space_group_name_H-M 'P 1 21/c 1'
_atom_sites_solution_hydrogens geom
_atom_sites_solution_primary direct
_atom_sites_solution_secondary difmap
_audit_creation_method SHELXL-97
_cell_angle_alpha 90.00
_cell_angle_beta 91.334(14)
_cell_angle_gamma 90.00
_cell_formula_units_Z 4
_cell_length_a 17.467(5)
_cell_length_b 15.883(4)
_cell_length_c 25.891(7)
_cell_measurement_reflns_used 2105
_cell_measurement_temperature 100(2)
_cell_measurement_theta_max 36.62
_cell_measurement_theta_min 2.53
_cell_volume 7181(3)
_computing_cell_refinement 'Bruker SAINT, 1998'
_computing_data_collection 'Bruker SMART, 1998'
_computing_data_reduction 'Bruker SAINT, 1998'
_computing_molecular_graphics 'SHELXTL (Sheldrick, 2008)'
_computing_publication_material 'SHELXTL (Sheldrick, 2008)'
_computing_structure_refinement 'SHELXTL (Sheldrick, 2008)'
_computing_structure_solution 'SHELXTL (Sheldrick, 2008)'
_diffrn_ambient_temperature 100(2)
_diffrn_measured_fraction_theta_full 0.973
_diffrn_measured_fraction_theta_max 0.973
_diffrn_measurement_device_type 'CCD Bruker APEX'
_diffrn_measurement_method '\f and \w scans'
_diffrn_radiation_monochromator graphite
_diffrn_radiation_source 'fine-focus sealed tube'
_diffrn_radiation_type CuK\a
_diffrn_radiation_wavelength 1.54178
_diffrn_reflns_av_R_equivalents 0.1040
_diffrn_reflns_av_sigmaI/netI 0.0904
_diffrn_reflns_limit_h_max 12
_diffrn_reflns_limit_h_min -12
_diffrn_reflns_limit_k_max 11
_diffrn_reflns_limit_k_min -11
_diffrn_reflns_limit_l_max 16
_diffrn_reflns_limit_l_min -17
_diffrn_reflns_number 11891
_diffrn_reflns_theta_full 32.88
_diffrn_reflns_theta_max 32.88
_diffrn_reflns_theta_min 5.04
_exptl_absorpt_coefficient_mu 5.048
_exptl_absorpt_correction_T_max 0.7516
_exptl_absorpt_correction_T_min 0.2949
_exptl_absorpt_correction_type multi-scan
_exptl_absorpt_process_details 'SADABS (Sheldrick, 2001)'
_exptl_crystal_colour yellow
_exptl_crystal_density_diffrn 1.478
_exptl_crystal_density_method 'not measured'
_exptl_crystal_description plate
_exptl_crystal_F_000 3296
_exptl_crystal_size_max 0.32
_exptl_crystal_size_mid 0.27
_exptl_crystal_size_min 0.06
_refine_diff_density_max 0.592
_refine_diff_density_min -0.429
_refine_diff_density_rms 0.079
_refine_ls_extinction_method none
_refine_ls_goodness_of_fit_ref 1.069
_refine_ls_hydrogen_treatment constr
_refine_ls_matrix_type full
_refine_ls_number_parameters 945
_refine_ls_number_reflns 2560
_refine_ls_number_restraints 638
_refine_ls_restrained_S_all 0.930
_refine_ls_R_factor_all 0.0907
_refine_ls_R_factor_gt 0.0602
_refine_ls_shift/su_max 0.000
_refine_ls_shift/su_mean 0.000
_refine_ls_structure_factor_coef Fsqd
_refine_ls_weighting_details 'calc w=1/[\s^2^(Fo^2^)+(0.1200P)^2^+7.0000P] where P=(Fo^2^+2Fc^2^)/3'
_refine_ls_weighting_scheme calc
_refine_ls_wR_factor_gt 0.1473
_refine_ls_wR_factor_ref 0.1680
_reflns_number_gt 1865
_reflns_number_total 2560
_reflns_threshold_expression I>2\s(I)
_cod_data_source_file c2dt30491k.txt
_cod_data_source_block compound_3Pd(OTf)2_
_cod_depositor_comments
;
The following automatic conversions were performed:

data name '_iucr_refine_instruction_details' was replaced with
'_iucr_refine_instructions_details' as specified in the replacement
file 'data/replacement-values/replacement_tags.lst'.

Automatic conversion script
Id: cif_correct_tags 9268 2022-04-12 08:56:07Z antanas 
;
_cod_original_sg_symbol_H-M 'P 21/c'
_cod_database_code 7019176

loop_
_symmetry_equiv_pos_as_xyz
'x, y, z'
'-x, y+1/2, -z+1/2'
'-x, -y, -z'
'x, -y-1/2, z-1/2'

loop_
_atom_site_label
_atom_site_type_symbol
_atom_site_fract_x
_atom_site_fract_y
_atom_site_fract_z
_atom_site_U_iso_or_equiv
_atom_site_adp_type
_atom_site_occupancy
_atom_site_symmetry_multiplicity
_atom_site_calc_flag
_atom_site_refinement_flags
_atom_site_disorder_assembly
_atom_site_disorder_group
Pd1 Pd 0.21385(8) 0.80331(9) 0.24758(6) 0.0243(8) Uani 1 1 d U . .
P1 P 0.1166(3) 0.8622(4) 0.2912(2) 0.0238(16) Uani 1 1 d U . .
P2 P 0.3117(3) 0.8625(3) 0.2934(2) 0.0228(15) Uani 1 1 d U . .
O1 O 0.2066(6) 0.5864(7) 0.2703(4) 0.024(3) Uani 1 1 d U . .
H1 H 0.2346 0.5899 0.2975 0.028 Uiso 1 1 d R . .
O2 O 0.0395(7) 0.8109(7) 0.2797(5) 0.021(3) Uani 1 1 d U . .
O3 O 0.0994(6) 0.9598(7) 0.2814(5) 0.023(3) Uani 1 1 d U . .
O4 O 0.3285(6) 0.9584(7) 0.2841(5) 0.023(2) Uani 1 1 d U . .
O5 O 0.3871(7) 0.8081(7) 0.2862(5) 0.024(3) Uani 1 1 d U . .
C1 C 0.2115(12) 0.6511(12) 0.2372(8) 0.025(3) Uani 1 1 d U . .
C2 C 0.1442(12) 0.6840(12) 0.2166(8) 0.023(2) Uani 1 1 d U . .
C3 C 0.1440(11) 0.7418(10) 0.1763(7) 0.023(3) Uani 1 1 d U . .
H3 H 0.0971 0.7635 0.1627 0.027 Uiso 1 1 calc R . .
C4 C 0.2136(12) 0.7675(11) 0.1562(8) 0.024(3) Uani 1 1 d U . .
C5 C 0.2827(11) 0.7407(11) 0.1799(7) 0.027(3) Uani 1 1 d U . .
H5 H 0.3302 0.7627 0.1689 0.032 Uiso 1 1 calc R . .
C6 C 0.2810(12) 0.6797(11) 0.2211(8) 0.024(3) Uani 1 1 d U . .
C7 C 0.2182(11) 0.8228(12) 0.1059(8) 0.026(4) Uani 1 1 d U . .
C8 C 0.1385(9) 0.8431(10) 0.0842(7) 0.032(5) Uani 1 1 d U . .
H8A H 0.1429 0.8722 0.0510 0.047 Uiso 1 1 calc R . .
H8B H 0.1117 0.8795 0.1085 0.047 Uiso 1 1 calc R . .
H8C H 0.1096 0.7908 0.0791 0.047 Uiso 1 1 calc R . .
C9 C 0.2636(10) 0.9044(10) 0.1158(6) 0.038(6) Uani 1 1 d U . .
H9A H 0.3160 0.8905 0.1271 0.057 Uiso 1 1 calc R . .
H9B H 0.2388 0.9374 0.1427 0.057 Uiso 1 1 calc R . .
H9C H 0.2649 0.9375 0.0838 0.057 Uiso 1 1 calc R . .
C10 C 0.2607(10) 0.7709(10) 0.0657(7) 0.029(5) Uani 1 1 d U . .
H10A H 0.2602 0.8012 0.0327 0.044 Uiso 1 1 calc R . .
H10B H 0.2353 0.7163 0.0611 0.044 Uiso 1 1 calc R . .
H10C H 0.3138 0.7621 0.0775 0.044 Uiso 1 1 calc R . .
C11 C 0.0694(9) 0.6522(10) 0.2366(7) 0.021(2) Uani 1 1 d U . .
H11A H 0.0611 0.5933 0.2253 0.025 Uiso 1 1 calc R . .
H11B H 0.0708 0.6533 0.2749 0.025 Uiso 1 1 calc R . .
C12 C 0.0056(11) 0.7062(12) 0.2166(7) 0.019(3) Uani 1 1 d U . .
C13 C -0.0389(10) 0.6867(11) 0.1734(7) 0.020(3) Uani 1 1 d U . .
H13 H -0.0348 0.6308 0.1608 0.024 Uiso 1 1 calc R . .
C14 C -0.0885(11) 0.7391(12) 0.1465(8) 0.019(3) Uani 1 1 d U . .
C15 C -0.0909(10) 0.8226(11) 0.1675(7) 0.019(3) Uani 1 1 d U . .
H15 H -0.1228 0.8633 0.1509 0.022 Uiso 1 1 calc R . .
C16 C -0.0478(11) 0.8464(12) 0.2118(8) 0.017(3) Uani 1 1 d U . .
C17 C -0.0004(11) 0.7890(13) 0.2345(8) 0.019(3) Uani 1 1 d U . .
C18 C -0.1313(12) 0.7163(12) 0.0983(8) 0.027(5) Uani 1 1 d U . .
C19 C -0.0697(10) 0.6934(10) 0.0585(7) 0.036(5) Uani 1 1 d U . .
H19A H -0.0388 0.7433 0.0511 0.054 Uiso 1 1 calc R . .
H19B H -0.0948 0.6737 0.0265 0.054 Uiso 1 1 calc R . .
H19C H -0.0366 0.6489 0.0726 0.054 Uiso 1 1 calc R . .
C20 C -0.1774(10) 0.6369(10) 0.1076(7) 0.039(6) Uani 1 1 d U . .
H20A H -0.1434 0.5925 0.1209 0.059 Uiso 1 1 calc R . .
H20B H -0.2019 0.6184 0.0751 0.059 Uiso 1 1 calc R . .
H20C H -0.2169 0.6486 0.1330 0.059 Uiso 1 1 calc R . .
C21 C -0.1818(10) 0.7847(10) 0.0753(7) 0.038(6) Uani 1 1 d U . .
H21A H -0.2199 0.8015 0.1004 0.057 Uiso 1 1 calc R . .
H21B H -0.2080 0.7634 0.0440 0.057 Uiso 1 1 calc R . .
H21C H -0.1503 0.8334 0.0664 0.057 Uiso 1 1 calc R . .
C22 C -0.0479(10) 0.9365(10) 0.2297(7) 0.019(4) Uani 1 1 d U . .
H22A H -0.0442 0.9379 0.2679 0.023 Uiso 1 1 calc R . .
H22B H -0.0969 0.9633 0.2189 0.023 Uiso 1 1 calc R . .
C23 C 0.0183(12) 0.9865(12) 0.2077(9) 0.021(5) Uani 1 1 d U . .
C24 C 0.0055(11) 1.0240(10) 0.1598(8) 0.016(5) Uani 1 1 d U . .
H24 H -0.0423 1.0158 0.1421 0.019 Uiso 1 1 calc R . .
C25 C 0.0615(11) 1.0735(11) 0.1372(8) 0.018(4) Uani 1 1 d U . .
C26 C 0.1289(10) 1.0846(10) 0.1662(7) 0.019(3) Uani 1 1 d U . .
H26 H 0.1671 1.1198 0.1520 0.022 Uiso 1 1 calc R . .
C27 C 0.1449(11) 1.0487(11) 0.2140(8) 0.019(3) Uani 1 1 d U . .
C28 C 0.0883(13) 0.9951(12) 0.2312(8) 0.021(5) Uani 1 1 d U . .
C29 C 0.0515(11) 1.1174(12) 0.0847(8) 0.022(5) Uani 1 1 d U . .
C30 C -0.0264(10) 1.0928(11) 0.0582(7) 0.041(6) Uani 1 1 d U . .
H30A H -0.0306 1.0313 0.0565 0.061 Uiso 1 1 calc R . .
H30B H -0.0290 1.1162 0.0232 0.061 Uiso 1 1 calc R . .
H30C H -0.0686 1.1154 0.0783 0.061 Uiso 1 1 calc R . .
C31 C 0.0548(11) 1.2107(10) 0.0914(7) 0.042(6) Uani 1 1 d U . .
H31A H 0.0126 1.2290 0.1130 0.064 Uiso 1 1 calc R . .
H31B H 0.0503 1.2380 0.0575 0.064 Uiso 1 1 calc R . .
H31C H 0.1037 1.2263 0.1081 0.064 Uiso 1 1 calc R . .
C32 C 0.1155(10) 1.0864(10) 0.0477(7) 0.039(6) Uani 1 1 d U . .
H32A H 0.1659 1.1009 0.0626 0.058 Uiso 1 1 calc R . .
H32B H 0.1088 1.1137 0.0140 0.058 Uiso 1 1 calc R . .
H32C H 0.1118 1.0252 0.0435 0.058 Uiso 1 1 calc R . .
C33 C 0.2156(10) 1.0718(10) 0.2441(7) 0.022(3) Uani 1 1 d U . .
H33A H 0.2155 1.0395 0.2768 0.026 Uiso 1 1 calc R . .
H33B H 0.2115 1.1321 0.2533 0.026 Uiso 1 1 calc R . .
C34 C 0.2921(11) 1.0588(12) 0.2199(8) 0.021(3) Uani 1 1 d U . .
C35 C 0.3141(11) 1.1082(11) 0.1760(7) 0.025(3) Uani 1 1 d U . .
H35 H 0.2793 1.1492 0.1627 0.030 Uiso 1 1 calc R . .
C36 C 0.3836(12) 1.0983(12) 0.1526(8) 0.027(3) Uani 1 1 d U . .
C37 C 0.4343(11) 1.0404(11) 0.1739(7) 0.025(3) Uani 1 1 d U . .
H37 H 0.4826 1.0335 0.1584 0.030 Uiso 1 1 calc R . .
C38 C 0.4180(12) 0.9919(12) 0.2168(8) 0.021(3) Uani 1 1 d U . .
C39 C 0.3440(12) 1.0035(12) 0.2384(8) 0.023(5) Uani 1 1 d U . .
C40 C 0.4061(11) 1.1546(12) 0.1066(8) 0.031(3) Uani 1 1 d U . .
C41 C 0.3405(10) 1.2066(11) 0.0855(7) 0.048(6) Uani 1 1 d U . .
H41A H 0.3263 1.2489 0.1111 0.072 Uiso 1 1 calc R . .
H41B H 0.2965 1.1700 0.0780 0.072 Uiso 1 1 calc R . .
H41C H 0.3559 1.2348 0.0538 0.072 Uiso 1 1 calc R . .
C42 C 0.4716(10) 1.2126(10) 0.1255(7) 0.043(4) Uani 1 1 d U . .
H42A H 0.4875 1.2488 0.0970 0.065 Uiso 1 1 calc R . .
H42B H 0.5152 1.1783 0.1374 0.065 Uiso 1 1 calc R . .
H42C H 0.4540 1.2477 0.1540 0.065 Uiso 1 1 calc R . .
C43 C 0.4353(10) 1.0964(11) 0.0627(7) 0.047(5) Uani 1 1 d U . .
H43A H 0.3958 1.0547 0.0538 0.071 Uiso 1 1 calc R . .
H43B H 0.4820 1.0675 0.0746 0.071 Uiso 1 1 calc R . .
H43C H 0.4463 1.1305 0.0322 0.071 Uiso 1 1 calc R . .
C44 C 0.4772(10) 0.9363(10) 0.2391(7) 0.025(4) Uani 1 1 d U . .
H44A H 0.4720 0.9355 0.2771 0.030 Uiso 1 1 calc R . .
H44B H 0.5281 0.9602 0.2317 0.030 Uiso 1 1 calc R . .
C45 C 0.4740(11) 0.8460(12) 0.2192(8) 0.017(3) Uani 1 1 d U . .
C46 C 0.5147(11) 0.8215(11) 0.1761(8) 0.028(5) Uani 1 1 d U . .
H46 H 0.5447 0.8621 0.1588 0.034 Uiso 1 1 calc R . .
C47 C 0.5128(11) 0.7392(13) 0.1577(8) 0.019(4) Uani 1 1 d U . .
C48 C 0.4641(11) 0.6837(12) 0.1824(8) 0.031(6) Uani 1 1 d U . .
H48 H 0.4600 0.6280 0.1693 0.037 Uiso 1 1 calc R . .
C49 C 0.4217(12) 0.7042(13) 0.2244(8) 0.025(5) Uani 1 1 d U . .
C50 C 0.4278(11) 0.7860(13) 0.2421(8) 0.016(3) Uani 1 1 d U . .
C51 C 0.5545(12) 0.7127(13) 0.1080(9) 0.034(5) Uani 1 1 d U . .
C52 C 0.6033(11) 0.7823(11) 0.0872(8) 0.056(6) Uani 1 1 d U . .
H52A H 0.6289 0.7627 0.0561 0.084 Uiso 1 1 calc R . .
H52B H 0.6418 0.7987 0.1134 0.084 Uiso 1 1 calc R . .
H52C H 0.5709 0.8309 0.0785 0.084 Uiso 1 1 calc R . .
C53 C 0.6047(10) 0.6366(11) 0.1211(7) 0.055(7) Uani 1 1 d U . .
H53A H 0.6349 0.6215 0.0911 0.083 Uiso 1 1 calc R . .
H53B H 0.5722 0.5890 0.1305 0.083 Uiso 1 1 calc R . .
H53C H 0.6392 0.6505 0.1503 0.083 Uiso 1 1 calc R . .
C54 C 0.4934(11) 0.6912(12) 0.0663(7) 0.059(7) Uani 1 1 d U . .
H54A H 0.4649 0.7422 0.0567 0.088 Uiso 1 1 calc R . .
H54B H 0.4580 0.6491 0.0798 0.088 Uiso 1 1 calc R . .
H54C H 0.5184 0.6685 0.0358 0.088 Uiso 1 1 calc R . .
C55 C 0.3593(10) 0.6506(11) 0.2430(7) 0.032(5) Uani 1 1 d U . .
H55A H 0.3588 0.6525 0.2812 0.039 Uiso 1 1 calc R . .
H55B H 0.3685 0.5916 0.2325 0.039 Uiso 1 1 calc R . .
C56 C 0.1168(10) 0.8555(11) 0.3603(7) 0.017(4) Uani 1 1 d U . .
C57 C 0.0817(10) 0.9165(11) 0.3908(8) 0.020(3) Uani 1 1 d U . .
H57 H 0.0578 0.9640 0.3750 0.024 Uiso 1 1 calc R . .
C58 C 0.0820(10) 0.9076(12) 0.4431(8) 0.036(6) Uani 1 1 d U . .
H58 H 0.0583 0.9485 0.4643 0.043 Uiso 1 1 calc R . .
C59 C 0.1164(10) 0.8396(11) 0.4644(7) 0.022(4) Uani 1 1 d U . .
H59 H 0.1169 0.8359 0.5010 0.026 Uiso 1 1 calc R . .
C60 C 0.1507(10) 0.7758(11) 0.4385(8) 0.022(4) Uani 1 1 d U . .
H60 H 0.1728 0.7287 0.4558 0.026 Uiso 1 1 calc R . .
C61 C 0.1513(10) 0.7843(11) 0.3839(8) 0.021(3) Uani 1 1 d U . .
H61 H 0.1747 0.7423 0.3634 0.026 Uiso 1 1 calc R . .
C62 C 0.3120(10) 0.8662(12) 0.3627(8) 0.021(2) Uani 1 1 d U . .
C63 C 0.2901(9) 0.9370(11) 0.3892(8) 0.021(3) Uani 1 1 d U . .
H63 H 0.2707 0.9845 0.3708 0.026 Uiso 1 1 calc R . .
C64 C 0.2963(9) 0.9388(11) 0.4425(8) 0.021(3) Uani 1 1 d U . .
H64 H 0.2791 0.9866 0.4610 0.026 Uiso 1 1 calc R . .
C65 C 0.3269(10) 0.8725(12) 0.4679(8) 0.023(4) Uani 1 1 d U . .
H65 H 0.3338 0.8775 0.5043 0.027 Uiso 1 1 calc R . .
C66 C 0.3484(10) 0.7995(11) 0.4458(8) 0.024(5) Uani 1 1 d U . .
H66 H 0.3674 0.7529 0.4652 0.029 Uiso 1 1 calc R . .
C67 C 0.3401(10) 0.7985(11) 0.3911(8) 0.023(3) Uani 1 1 d U . .
H67 H 0.3546 0.7491 0.3731 0.028 Uiso 1 1 calc R . .
S1M S 0.3115(4) 0.5120(4) 0.3743(2) 0.032(2) Uani 1 1 d U . .
O1M O 0.2917(7) 0.5969(8) 0.3549(5) 0.037(4) Uani 1 1 d U . .
O2M O 0.3905(8) 0.4922(8) 0.3780(5) 0.047(4) Uani 1 1 d U . .
O3M O 0.2618(8) 0.4469(8) 0.3548(5) 0.049(4) Uani 1 1 d U . .
C1M C 0.2810(17) 0.5225(19) 0.4431(10) 0.035(5) Uani 1 1 d U . .
F1M F 0.2933(7) 0.4494(7) 0.4668(4) 0.050(3) Uani 1 1 d U . .
F2M F 0.2112(8) 0.5439(8) 0.4463(5) 0.086(4) Uani 1 1 d U . .
F3M F 0.3263(8) 0.5802(8) 0.4659(5) 0.073(4) Uani 1 1 d U . .
S1N S 0.1588(4) 0.5397(4) 0.1152(3) 0.048(2) Uani 1 1 d U . .
O1N O 0.1156(8) 0.6023(9) 0.0910(5) 0.057(5) Uani 1 1 d U . .
O2N O 0.1225(12) 0.5063(9) 0.1595(6) 0.119(6) Uani 1 1 d U . .
O3N O 0.2369(10) 0.5576(9) 0.1237(7) 0.109(6) Uani 1 1 d U . .
C1N C 0.1587(14) 0.4488(15) 0.0734(10) 0.038(4) Uani 1 1 d U . .
F1N F 0.2025(7) 0.3891(7) 0.0879(4) 0.076(4) Uani 1 1 d U . .
F2N F 0.1877(7) 0.4737(7) 0.0274(5) 0.078(4) Uani 1 1 d U . .
F3N F 0.0915(8) 0.4248(8) 0.0615(6) 0.134(6) Uani 1 1 d U . .
Cl1S Cl 0.4829(5) 0.4474(5) 0.1189(4) 0.078(3) Uani 0.668(6) 1 d PDU A 1
C2S C 0.3898(9) 0.437(2) 0.0946(6) 0.076(4) Uani 0.668(6) 1 d PDU A 1
H2S1 H 0.3600 0.4878 0.1044 0.091 Uiso 0.668(6) 1 calc PR A 1
H2S2 H 0.3655 0.3878 0.1105 0.091 Uiso 0.668(6) 1 calc PR A 1
Cl3S Cl 0.3863(6) 0.4264(6) 0.0279(3) 0.079(3) Uani 0.668(6) 1 d PDU A 1
Cl1' Cl 0.4039(11) 0.4483(11) 0.1484(6) 0.074(3) Uani 0.332(6) 1 d PDU A 2
C2S' C 0.3763(14) 0.468(5) 0.0846(8) 0.076(4) Uani 0.332(6) 1 d PDU A 2
H2SA H 0.3540 0.5250 0.0820 0.092 Uiso 0.332(6) 1 calc PR A 2
H2SB H 0.3361 0.4271 0.0739 0.092 Uiso 0.332(6) 1 calc PR A 2
Cl3' Cl 0.4523(13) 0.4602(13) 0.0428(7) 0.085(4) Uani 0.332(6) 1 d PDU A 2
Cl1T Cl 0.8165(8) 0.6963(12) 0.7991(9) 0.042(3) Uani 0.619(10) 1 d PDU B 3
C2T C 0.7637(6) 0.6151(17) 0.7708(18) 0.045(3) Uani 0.619(10) 1 d PDU B 3
H2TA H 0.7736 0.6138 0.7333 0.054 Uiso 0.619(10) 1 calc PR B 3
H2TB H 0.7812 0.5609 0.7858 0.054 Uiso 0.619(10) 1 calc PR B 3
Cl3T Cl 0.6659(4) 0.6255(7) 0.7796(4) 0.056(3) Uani 0.619(10) 1 d PDU B 3
Cl1" Cl 0.8130(15) 0.711(2) 0.7934(14) 0.041(3) Uani 0.381(10) 1 d PDU B 4
C2T" C 0.7544(17) 0.633(2) 0.767(3) 0.045(3) Uani 0.381(10) 1 d PDU B 4
H2TC H 0.7460 0.5881 0.7922 0.054 Uiso 0.381(10) 1 calc PR B 4
H2TD H 0.7786 0.6084 0.7360 0.054 Uiso 0.381(10) 1 calc PR B 4
Cl3" Cl 0.6679(6) 0.6803(12) 0.7491(7) 0.060(4) Uani 0.381(10) 1 d PDU B 4

loop_
_atom_site_aniso_label
_atom_site_aniso_U_11
_atom_site_aniso_U_22
_atom_site_aniso_U_33
_atom_site_aniso_U_23
_atom_site_aniso_U_13
_atom_site_aniso_U_12
Pd1 0.0277(13) 0.0253(13) 0.0204(14) -0.0020(10) 0.0086(9) 0.0005(9)
P1 0.023(3) 0.028(4) 0.021(3) -0.001(3) 0.004(3) 0.000(3)
P2 0.024(3) 0.023(3) 0.021(3) -0.002(2) 0.012(3) -0.001(3)
O1 0.024(4) 0.025(3) 0.022(4) 0.001(3) 0.001(3) 0.000(3)
O2 0.024(4) 0.029(7) 0.012(7) 0.002(5) 0.003(5) -0.001(5)
O3 0.034(8) 0.026(5) 0.009(8) -0.004(5) 0.008(6) 0.002(4)
O4 0.025(4) 0.024(3) 0.022(3) 0.002(2) 0.003(3) 0.001(2)
O5 0.031(4) 0.031(6) 0.010(7) 0.007(5) 0.005(4) 0.010(5)
C1 0.020(3) 0.023(3) 0.031(10) 0.004(4) 0.003(4) 0.001(3)
C2 0.022(3) 0.025(3) 0.022(4) 0.002(2) 0.002(2) 0.002(2)
C3 0.029(5) 0.011(13) 0.028(8) -0.001(3) 0.004(3) 0.003(4)
C4 0.033(6) 0.017(11) 0.023(3) -0.004(3) 0.006(3) 0.000(5)
C5 0.029(5) 0.040(15) 0.012(9) -0.001(4) 0.008(3) -0.002(5)
C6 0.022(3) 0.019(7) 0.031(12) -0.001(4) 0.003(4) -0.003(3)
C7 0.032(7) 0.027(12) 0.020(4) -0.003(5) 0.000(5) -0.007(6)
C8 0.032(5) 0.032(5) 0.031(5) 0.001(3) 0.002(3) 0.000(3)
C9 0.061(13) 0.042(12) 0.012(17) 0.001(9) 0.001(12) -0.030(11)
C10 0.040(12) 0.026(13) 0.021(9) 0.010(10) 0.006(11) 0.007(10)
C11 0.021(3) 0.021(3) 0.020(4) 0.000(3) 0.001(3) 0.003(2)
C12 0.019(3) 0.018(3) 0.019(4) 0.003(3) 0.001(3) -0.001(3)
C13 0.020(4) 0.020(4) 0.021(4) 0.000(3) 0.001(3) -0.001(3)
C14 0.019(4) 0.019(4) 0.019(4) 0.000(3) 0.000(3) -0.001(3)
C15 0.019(4) 0.018(4) 0.019(4) 0.001(3) 0.000(3) -0.001(3)
C16 0.017(4) 0.017(4) 0.018(4) 0.001(3) 0.001(3) -0.001(3)
C17 0.020(4) 0.020(3) 0.018(4) 0.001(3) 0.002(3) 0.002(3)
C18 0.040(18) 0.027(11) 0.013(13) 0.001(8) -0.003(6) -0.007(7)
C19 0.053(15) 0.041(15) 0.015(10) 0.005(11) 0.004(11) 0.000(11)
C20 0.049(16) 0.044(13) 0.024(17) -0.002(11) -0.008(10) -0.024(10)
C21 0.047(16) 0.057(13) 0.010(16) 0.013(12) -0.002(9) 0.006(11)
C22 0.023(9) 0.018(6) 0.016(10) 0.000(6) 0.002(10) 0.001(7)
C23 0.023(10) 0.015(10) 0.025(15) 0.003(12) 0.002(7) 0.000(11)
C24 0.017(9) 0.011(16) 0.021(14) -0.002(10) 0.004(8) 0.003(9)
C25 0.018(4) 0.017(5) 0.018(4) 0.000(3) 0.001(3) 0.001(3)
C26 0.018(4) 0.019(5) 0.019(4) 0.000(3) 0.001(3) 0.000(3)
C27 0.020(3) 0.019(4) 0.018(4) 0.000(3) 0.001(3) 0.001(3)
C28 0.027(11) 0.024(11) 0.011(10) -0.005(8) 0.002(8) -0.005(9)
C29 0.040(13) 0.019(9) 0.008(11) -0.007(10) -0.001(5) -0.013(11)
C30 0.042(12) 0.053(15) 0.027(15) -0.003(13) -0.016(9) -0.007(12)
C31 0.067(17) 0.015(9) 0.044(18) 0.004(8) -0.019(13) 0.004(12)
C32 0.051(13) 0.045(14) 0.021(11) 0.002(12) 0.012(11) -0.002(13)
C33 0.022(3) 0.022(4) 0.022(4) 0.000(3) -0.001(2) 0.000(3)
C34 0.021(3) 0.021(4) 0.022(4) -0.002(3) -0.001(3) 0.001(3)
C35 0.025(4) 0.025(4) 0.025(4) 0.002(3) -0.001(3) 0.001(3)
C36 0.028(4) 0.029(4) 0.025(4) 0.001(3) 0.001(3) 0.003(3)
C37 0.025(4) 0.026(4) 0.025(4) 0.000(3) 0.004(3) 0.001(3)
C38 0.021(4) 0.020(4) 0.021(4) -0.002(3) 0.001(3) 0.001(3)
C39 0.031(10) 0.017(10) 0.021(10) -0.002(8) 0.008(8) 0.008(8)
C40 0.032(4) 0.032(4) 0.029(4) 0.004(3) 0.003(3) 0.001(3)
C41 0.038(10) 0.058(16) 0.048(17) 0.028(10) 0.006(10) 0.009(8)
C42 0.043(5) 0.042(5) 0.045(5) 0.003(3) 0.003(3) -0.007(3)
C43 0.062(17) 0.053(14) 0.027(10) -0.002(8) 0.010(10) 0.004(9)
C44 0.024(8) 0.016(6) 0.034(11) -0.004(5) -0.005(9) 0.000(6)
C45 0.017(4) 0.017(3) 0.017(4) -0.001(3) 0.000(3) -0.003(3)
C46 0.046(16) 0.014(8) 0.026(15) 0.006(8) 0.019(9) -0.001(10)
C47 0.019(5) 0.019(5) 0.018(5) 0.000(3) 0.000(3) 0.001(3)
C48 0.034(17) 0.019(9) 0.041(17) -0.012(9) 0.016(9) -0.010(10)
C49 0.023(6) 0.019(8) 0.033(16) -0.004(8) 0.010(10) -0.009(10)
C50 0.015(4) 0.017(4) 0.015(4) 0.001(3) 0.001(3) 0.000(3)
C51 0.012(18) 0.046(12) 0.043(14) -0.017(9) 0.013(7) 0.001(8)
C52 0.052(18) 0.063(14) 0.056(18) -0.006(13) 0.040(11) -0.005(11)
C53 0.043(17) 0.060(15) 0.06(2) -0.008(12) 0.023(11) 0.023(10)
C54 0.036(16) 0.11(2) 0.028(11) -0.034(14) 0.010(11) 0.005(12)
C55 0.019(4) 0.020(6) 0.058(14) 0.015(9) 0.008(6) -0.003(3)
C56 0.011(12) 0.020(10) 0.020(4) 0.001(4) 0.005(4) -0.005(8)
C57 0.020(5) 0.020(4) 0.020(4) 0.000(3) 0.002(3) 0.000(3)
C58 0.043(17) 0.043(13) 0.021(5) 0.006(8) 0.011(13) 0.026(10)
C59 0.022(5) 0.022(5) 0.021(4) 0.001(3) 0.001(3) 0.001(3)
C60 0.022(5) 0.021(4) 0.022(4) 0.000(3) 0.001(3) 0.001(3)
C61 0.021(5) 0.021(4) 0.022(4) -0.001(3) 0.001(3) 0.000(3)
C62 0.020(4) 0.021(3) 0.021(2) 0.000(2) 0.005(2) 0.001(3)
C63 0.023(5) 0.021(4) 0.020(3) -0.002(3) 0.000(3) 0.000(3)
C64 0.022(5) 0.022(4) 0.020(3) -0.001(3) 0.002(3) 0.001(3)
C65 0.023(5) 0.023(5) 0.022(4) 0.000(3) 0.001(3) 0.000(3)
C66 0.028(15) 0.020(9) 0.024(5) 0.003(6) 0.003(12) 0.001(10)
C67 0.023(5) 0.022(4) 0.024(4) -0.001(3) 0.001(3) 0.001(3)
S1M 0.035(6) 0.045(6) 0.017(5) 0.007(4) 0.004(5) -0.007(5)
O1M 0.051(10) 0.044(8) 0.015(10) 0.007(8) 0.009(8) 0.002(8)
O2M 0.038(7) 0.064(10) 0.039(11) 0.008(8) 0.011(10) 0.005(8)
O3M 0.071(11) 0.056(10) 0.019(10) 0.009(8) -0.003(9) -0.028(7)
C1M 0.032(12) 0.060(15) 0.012(10) 0.011(10) -0.005(15) 0.009(14)
F1M 0.079(10) 0.057(8) 0.014(7) 0.014(6) 0.004(8) 0.004(7)
F2M 0.052(9) 0.142(12) 0.067(11) 0.031(9) 0.038(8) 0.044(9)
F3M 0.121(10) 0.067(8) 0.032(8) -0.015(7) 0.004(9) -0.023(9)
S1N 0.065(7) 0.030(5) 0.049(6) -0.002(4) 0.015(5) 0.002(5)
O1N 0.081(12) 0.053(8) 0.038(12) -0.004(7) 0.015(9) 0.026(8)
O2N 0.259(18) 0.044(12) 0.057(10) 0.007(7) 0.080(12) 0.014(11)
O3N 0.074(8) 0.069(12) 0.183(17) -0.078(10) -0.040(11) 0.017(9)
C1N 0.039(5) 0.039(5) 0.037(5) -0.003(3) 0.002(3) -0.001(3)
F1N 0.127(9) 0.037(7) 0.063(10) 0.008(5) 0.021(8) 0.036(7)
F2N 0.125(10) 0.077(9) 0.035(7) 0.010(5) 0.023(7) 0.027(8)
F3N 0.038(6) 0.137(12) 0.228(18) -0.123(10) 0.026(7) -0.022(6)
Cl1S 0.079(7) 0.080(6) 0.075(7) 0.004(6) 0.002(6) -0.002(6)
C2S 0.077(7) 0.087(8) 0.062(7) 0.005(7) 0.004(7) 0.009(7)
Cl3S 0.082(7) 0.096(7) 0.060(7) 0.006(6) 0.008(6) 0.019(6)
Cl1' 0.076(7) 0.082(7) 0.064(7) 0.004(7) 0.002(6) 0.003(7)
C2S' 0.078(7) 0.089(8) 0.062(7) 0.005(7) 0.005(6) 0.011(7)
Cl3' 0.091(9) 0.097(9) 0.068(8) 0.000(8) 0.014(7) 0.016(8)
Cl1T 0.045(4) 0.044(4) 0.038(4) 0.001(3) 0.006(3) -0.004(3)
C2T 0.038(5) 0.059(7) 0.037(7) 0.003(6) -0.001(6) -0.008(5)
Cl3T 0.040(4) 0.086(7) 0.042(7) 0.010(5) -0.003(5) -0.005(5)
Cl1" 0.044(4) 0.040(5) 0.038(5) 0.002(4) 0.007(3) -0.003(3)
C2T" 0.038(5) 0.060(6) 0.037(6) 0.003(5) -0.001(5) -0.007(5)
Cl3" 0.047(5) 0.087(9) 0.046(9) 0.013(7) -0.006(6) 0.007(6)

loop_
_atom_type_symbol
_atom_type_description
_atom_type_scat_dispersion_real
_atom_type_scat_dispersion_imag
_atom_type_scat_source
C C 0.0181 0.0091 'International Tables Vol C Tables 4.2.6.8 and 6.1.1.4'
H H 0.0000 0.0000 'International Tables Vol C Tables 4.2.6.8 and 6.1.1.4'
O O 0.0492 0.0322 'International Tables Vol C Tables 4.2.6.8 and 6.1.1.4'
F F 0.0727 0.0534 'International Tables Vol C Tables 4.2.6.8 and 6.1.1.4'
P P 0.2955 0.4335 'International Tables Vol C Tables 4.2.6.8 and 6.1.1.4'
S S 0.3331 0.5567 'International Tables Vol C Tables 4.2.6.8 and 6.1.1.4'
Cl Cl 0.3639 0.7018 'International Tables Vol C Tables 4.2.6.8 and 6.1.1.4'
Pd Pd 0.1215 3.9337 'International Tables Vol C Tables 4.2.6.8 and 6.1.1.4'

loop_
_geom_angle_atom_site_label_1
_geom_angle_atom_site_label_2
_geom_angle_atom_site_label_3
_geom_angle
P2 Pd1 P1 97.7(2)
P2 Pd1 C5 99.9(5)
P1 Pd1 C5 160.5(5)
P2 Pd1 C2 151.8(5)
P1 Pd1 C2 96.5(5)
C5 Pd1 C2 71.4(6)
P2 Pd1 C6 97.0(5)
P1 Pd1 C6 149.3(5)
C5 Pd1 C6 35.2(5)
C2 Pd1 C6 60.1(7)
P2 Pd1 C3 159.7(5)
P1 Pd1 C3 100.2(5)
C5 Pd1 C3 61.1(6)
C2 Pd1 C3 33.8(5)
C6 Pd1 C3 71.9(6)
P2 Pd1 C1 118.8(5)
P1 Pd1 C1 117.0(5)
C5 Pd1 C1 60.6(6)
C2 Pd1 C1 33.3(5)
C6 Pd1 C1 33.0(5)
C3 Pd1 C1 60.2(6)
P2 Pd1 C4 126.2(5)
P1 Pd1 C4 126.7(5)
C5 Pd1 C4 34.1(5)
C2 Pd1 C4 59.8(6)
C6 Pd1 C4 61.3(6)
C3 Pd1 C4 33.6(5)
C1 Pd1 C4 70.2(6)
O2 P1 O3 108.1(7)
O2 P1 C56 97.9(7)
O3 P1 C56 102.2(8)
O2 P1 Pd1 109.7(5)
O3 P1 Pd1 117.6(5)
C56 P1 Pd1 119.3(7)
O4 P2 O5 110.5(7)
O4 P2 C62 97.2(8)
O5 P2 C62 98.7(8)
O4 P2 Pd1 117.7(5)
O5 P2 Pd1 109.3(5)
C62 P2 Pd1 121.5(6)
C1 O1 H1 115.9
C17 O2 P1 133.4(12)
C28 O3 P1 123.1(12)
C39 O4 P2 131.2(12)
C50 O5 P2 131.9(11)
O1 C1 C6 121(2)
O1 C1 C2 118(2)
C6 C1 C2 121(2)
O1 C1 Pd1 133.7(13)
C6 C1 Pd1 72.0(12)
C2 C1 Pd1 71.2(11)
C1 C2 C3 122(2)
C1 C2 C11 118.5(19)
C3 C2 C11 119.6(19)
C1 C2 Pd1 75.4(12)
C3 C2 Pd1 73.7(11)
C11 C2 Pd1 126.3(13)
C2 C3 C4 119(2)
C2 C3 Pd1 72.5(11)
C4 C3 Pd1 74.7(12)
C2 C3 H3 120.4
C4 C3 H3 120.4
Pd1 C3 H3 123.9
C3 C4 C5 120(2)
C3 C4 C7 122.3(19)
C5 C4 C7 118.0(19)
C3 C4 Pd1 71.7(12)
C5 C4 Pd1 70.4(11)
C7 C4 Pd1 132.4(12)
C4 C5 C6 119.6(19)
C4 C5 Pd1 75.6(12)
C6 C5 Pd1 73.5(11)
C4 C5 H5 120.2
C6 C5 H5 120.2
Pd1 C5 H5 122.1
C1 C6 C5 119(2)
C1 C6 C55 125(2)
C5 C6 C55 116.1(19)
C1 C6 Pd1 75.0(12)
C5 C6 Pd1 71.3(11)
C55 C6 Pd1 125.3(12)
C8 C7 C10 108.4(15)
C8 C7 C9 110.2(15)
C10 C7 C9 108.1(16)
C8 C7 C4 111.1(17)
C10 C7 C4 107.2(16)
C9 C7 C4 111.7(15)
C7 C8 H8A 109.5
C7 C8 H8B 109.5
H8A C8 H8B 109.5
C7 C8 H8C 109.5
H8A C8 H8C 109.5
H8B C8 H8C 109.5
C7 C9 H9A 109.5
C7 C9 H9B 109.5
H9A C9 H9B 109.5
C7 C9 H9C 109.5
H9A C9 H9C 109.5
H9B C9 H9C 109.5
C7 C10 H10A 109.5
C7 C10 H10B 109.5
H10A C10 H10B 109.5
C7 C10 H10C 109.5
H10A C10 H10C 109.5
H10B C10 H10C 109.5
C12 C11 C2 109.6(16)
C12 C11 H11A 109.7
C2 C11 H11A 109.7
C12 C11 H11B 109.7
C2 C11 H11B 109.7
H11A C11 H11B 108.2
C13 C12 C17 115.7(19)
C13 C12 C11 123.7(19)
C17 C12 C11 119.1(19)
C14 C13 C12 127.5(19)
C14 C13 H13 116.3
C12 C13 H13 116.3
C13 C14 C15 113.0(19)
C13 C14 C18 125.1(19)
C15 C14 C18 121.7(19)
C16 C15 C14 122.5(18)
C16 C15 H15 118.8
C14 C15 H15 118.8
C17 C16 C15 119(2)
C17 C16 C22 121(2)
C15 C16 C22 120.2(18)
C16 C17 O2 119.0(19)
C16 C17 C12 123(2)
O2 C17 C12 118.3(19)
C14 C18 C21 115.7(17)
C14 C18 C20 109.1(17)
C21 C18 C20 110.6(18)
C14 C18 C19 105.8(17)
C21 C18 C19 108.3(17)
C20 C18 C19 106.9(16)
C18 C19 H19A 109.5
C18 C19 H19B 109.5
H19A C19 H19B 109.5
C18 C19 H19C 109.5
H19A C19 H19C 109.5
H19B C19 H19C 109.5
C18 C20 H20A 109.5
C18 C20 H20B 109.5
H20A C20 H20B 109.5
C18 C20 H20C 109.5
H20A C20 H20C 109.5
H20B C20 H20C 109.5
C18 C21 H21A 109.5
C18 C21 H21B 109.5
H21A C21 H21B 109.5
C18 C21 H21C 109.5
H21A C21 H21C 109.5
H21B C21 H21C 109.5
C16 C22 C23 112.0(16)
C16 C22 H22A 109.2
C23 C22 H22A 109.2
C16 C22 H22B 109.2
C23 C22 H22B 109.2
H22A C22 H22B 107.9
C28 C23 C24 119(2)
C28 C23 C22 125(2)
C24 C23 C22 117(2)
C23 C24 C25 121(2)
C23 C24 H24 119.5
C25 C24 H24 119.5
C26 C25 C24 116(2)
C26 C25 C29 119.8(19)
C24 C25 C29 124.2(19)
C27 C26 C25 125(2)
C27 C26 H26 117.3
C25 C26 H26 117.3
C26 C27 C28 114(2)
C26 C27 C33 120.9(19)
C28 C27 C33 125(2)
C23 C28 C27 124(2)
C23 C28 O3 118(2)
C27 C28 O3 117(2)
C31 C29 C25 110.2(16)
C31 C29 C30 109.3(17)
C25 C29 C30 110.8(16)
C31 C29 C32 110.8(16)
C25 C29 C32 109.3(17)
C30 C29 C32 106.2(16)
C29 C30 H30A 109.5
C29 C30 H30B 109.5
H30A C30 H30B 109.5
C29 C30 H30C 109.5
H30A C30 H30C 109.5
H30B C30 H30C 109.5
C29 C31 H31A 109.5
C29 C31 H31B 109.5
H31A C31 H31B 109.5
C29 C31 H31C 109.5
H31A C31 H31C 109.5
H31B C31 H31C 109.5
C29 C32 H32A 109.5
C29 C32 H32B 109.5
H32A C32 H32B 109.5
C29 C32 H32C 109.5
H32A C32 H32C 109.5
H32B C32 H32C 109.5
C27 C33 C34 118.8(16)
C27 C33 H33A 107.6
C34 C33 H33A 107.6
C27 C33 H33B 107.6
C34 C33 H33B 107.6
H33A C33 H33B 107.1
C39 C34 C35 117(2)
C39 C34 C33 123(2)
C35 C34 C33 120.6(19)
C36 C35 C34 122.6(19)
C36 C35 H35 118.7
C34 C35 H35 118.7
C35 C36 C37 118(2)
C35 C36 C40 121.0(19)
C37 C36 C40 121(2)
C36 C37 C38 123(2)
C36 C37 H37 118.4
C38 C37 H37 118.4
C37 C38 C39 116(2)
C37 C38 C44 120(2)
C39 C38 C44 124(2)
C34 C39 O4 119(2)
C34 C39 C38 124(2)
O4 C39 C38 117.0(19)
C41 C40 C42 109.9(16)
C41 C40 C36 113.0(17)
C42 C40 C36 107.6(16)
C41 C40 C43 108.7(16)
C42 C40 C43 109.4(16)
C36 C40 C43 108.2(16)
C40 C41 H41A 109.5
C40 C41 H41B 109.5
H41A C41 H41B 109.5
C40 C41 H41C 109.5
H41A C41 H41C 109.5
H41B C41 H41C 109.5
C40 C42 H42A 109.5
C40 C42 H42B 109.5
H42A C42 H42B 109.5
C40 C42 H42C 109.5
H42A C42 H42C 109.5
H42B C42 H42C 109.5
C40 C43 H43A 109.5
C40 C43 H43B 109.5
H43A C43 H43B 109.5
C40 C43 H43C 109.5
H43A C43 H43C 109.5
H43B C43 H43C 109.5
C38 C44 C45 114.3(15)
C38 C44 H44A 108.7
C45 C44 H44A 108.7
C38 C44 H44B 108.7
C45 C44 H44B 108.7
H44A C44 H44B 107.6
C50 C45 C46 118(2)
C50 C45 C44 121(2)
C46 C45 C44 121.3(19)
C47 C46 C45 122(2)
C47 C46 H46 119.1
C45 C46 H46 119.1
C46 C47 C48 117(2)
C46 C47 C51 122.1(19)
C48 C47 C51 121(2)
C49 C48 C47 124(2)
C49 C48 H48 117.9
C47 C48 H48 117.9
C48 C49 C50 117(2)
C48 C49 C55 123(2)
C50 C49 C55 119(2)
C49 C50 C45 123(2)
C49 C50 O5 118(2)
C45 C50 O5 119(2)
C52 C51 C53 109.5(18)
C52 C51 C54 107.6(19)
C53 C51 C54 111.5(18)
C52 C51 C47 112.2(17)
C53 C51 C47 107.9(18)
C54 C51 C47 108.1(16)
C51 C52 H52A 109.5
C51 C52 H52B 109.5
H52A C52 H52B 109.5
C51 C52 H52C 109.5
H52A C52 H52C 109.5
H52B C52 H52C 109.5
C51 C53 H53A 109.5
C51 C53 H53B 109.5
H53A C53 H53B 109.5
C51 C53 H53C 109.5
H53A C53 H53C 109.5
H53B C53 H53C 109.5
C51 C54 H54A 109.5
C51 C54 H54B 109.5
H54A C54 H54B 109.5
C51 C54 H54C 109.5
H54A C54 H54C 109.5
H54B C54 H54C 109.5
C49 C55 C6 111.4(16)
C49 C55 H55A 109.4
C6 C55 H55A 109.4
C49 C55 H55B 109.4
C6 C55 H55B 109.4
H55A C55 H55B 108.0
C57 C56 C61 120(2)
C57 C56 P1 122.0(16)
C61 C56 P1 118.1(15)
C58 C57 C56 120(2)
C58 C57 H57 120.1
C56 C57 H57 120.1
C59 C58 C57 119(2)
C59 C58 H58 120.6
C57 C58 H58 120.6
C58 C59 C60 126(2)
C58 C59 H59 116.8
C60 C59 H59 116.8
C59 C60 C61 115.7(19)
C59 C60 H60 122.2
C61 C60 H60 122.2
C56 C61 C60 119.6(19)
C56 C61 H61 120.2
C60 C61 H61 120.2
C63 C62 C67 118(2)
C63 C62 P2 122.0(17)
C67 C62 P2 119.8(16)
C62 C63 C64 119.9(19)
C62 C63 H63 120.1
C64 C63 H63 120.1
C65 C64 C63 120(2)
C65 C64 H64 120.2
C63 C64 H64 120.2
C64 C65 C66 125(2)
C64 C65 H65 117.5
C66 C65 H65 117.5
C65 C66 C67 114.2(19)
C65 C66 H66 122.9
C67 C66 H66 122.9
C62 C67 C66 123.1(19)
C62 C67 H67 118.4
C66 C67 H67 118.4
O2M S1M O3M 116.4(10)
O2M S1M O1M 116.6(9)
O3M S1M O1M 113.8(9)
O2M S1M C1M 104.6(11)
O3M S1M C1M 102.4(11)
O1M S1M C1M 99.9(11)
F2M C1M F1M 110(3)
F2M C1M F3M 110(3)
F1M C1M F3M 108(2)
F2M C1M S1M 112.3(19)
F1M C1M S1M 108.2(18)
F3M C1M S1M 107.5(19)
O1N S1N O3N 116.2(11)
O1N S1N O2N 112.5(11)
O3N S1N O2N 113.4(13)
O1N S1N C1N 108.0(11)
O3N S1N C1N 104.0(11)
O2N S1N C1N 100.9(11)
F3N C1N F1N 113(2)
F3N C1N F2N 104(2)
F1N C1N F2N 104(2)
F3N C1N S1N 112.0(18)
F1N C1N S1N 115.3(17)
F2N C1N S1N 107.2(16)
Cl1S C2S Cl3S 112.3(11)
Cl1S C2S H2S1 109.1
Cl3S C2S H2S1 109.1
Cl1S C2S H2S2 109.1
Cl3S C2S H2S2 109.1
H2S1 C2S H2S2 107.9
Cl1' C2S' Cl3' 112.4(12)
Cl1' C2S' H2SA 109.1
Cl3' C2S' H2SA 109.1
Cl1' C2S' H2SB 109.1
Cl3' C2S' H2SB 109.1
H2SA C2S' H2SB 107.8
Cl3T C2T Cl1T 112.8(12)
Cl3T C2T H2TA 109.0
Cl1T C2T H2TA 109.0
Cl3T C2T H2TB 109.0
Cl1T C2T H2TB 109.0
H2TA C2T H2TB 107.8
Cl1" C2T" Cl3" 107.5(17)
Cl1" C2T" H2TC 110.2
Cl3" C2T" H2TC 110.2
Cl1" C2T" H2TD 110.2
Cl3" C2T" H2TD 110.2
H2TC C2T" H2TD 108.5

loop_
_geom_bond_atom_site_label_1
_geom_bond_atom_site_label_2
_geom_bond_distance
Pd1 P2 2.262(6)
Pd1 P1 2.263(6)
Pd1 C5 2.367(18)
Pd1 C2 2.381(18)
Pd1 C6 2.396(18)
Pd1 C3 2.396(18)
Pd1 C1 2.433(19)
Pd1 C4 2.43(2)
P1 O2 1.595(12)
P1 O3 1.598(12)
P1 C56 1.793(19)
P2 O4 1.570(12)
P2 O5 1.591(12)
P2 C62 1.795(19)
O1 C1 1.342(18)
O1 H1 0.8498
O2 C17 1.393(18)
O3 C28 1.425(19)
O4 C39 1.414(19)
O5 C50 1.404(19)
C1 C6 1.37(2)
C1 C2 1.38(2)
C2 C3 1.39(2)
C2 C11 1.50(2)
C3 C4 1.40(2)
C3 H3 0.9500
C4 C5 1.41(2)
C4 C7 1.57(2)
C5 C6 1.44(2)
C5 H5 0.9500
C6 C55 1.54(2)
C7 C8 1.52(2)
C7 C10 1.53(2)
C7 C9 1.54(2)
C8 H8A 0.9800
C8 H8B 0.9800
C8 H8C 0.9800
C9 H9A 0.9800
C9 H9B 0.9800
C9 H9C 0.9800
C10 H10A 0.9800
C10 H10B 0.9800
C10 H10C 0.9800
C11 C12 1.491(19)
C11 H11A 0.9900
C11 H11B 0.9900
C12 C13 1.381(19)
C12 C17 1.399(19)
C13 C14 1.379(19)
C13 H13 0.9500
C14 C15 1.432(19)
C14 C18 1.49(2)
C15 C16 1.41(2)
C15 H15 0.9500
C16 C17 1.36(2)
C16 C22 1.503(19)
C18 C21 1.51(2)
C18 C20 1.52(2)
C18 C19 1.55(2)
C19 H19A 0.9800
C19 H19B 0.9800
C19 H19C 0.9800
C20 H20A 0.9800
C20 H20B 0.9800
C20 H20C 0.9800
C21 H21A 0.9800
C21 H21B 0.9800
C21 H21C 0.9800
C22 C23 1.52(2)
C22 H22A 0.9900
C22 H22B 0.9900
C23 C28 1.36(2)
C23 C24 1.39(2)
C24 C25 1.39(2)
C24 H24 0.9500
C25 C26 1.39(2)
C25 C29 1.53(2)
C26 C27 1.38(2)
C26 H26 0.9500
C27 C28 1.39(2)
C27 C33 1.49(2)
C29 C31 1.49(2)
C29 C30 1.56(2)
C29 C32 1.57(2)
C30 H30A 0.9800
C30 H30B 0.9800
C30 H30C 0.9800
C31 H31A 0.9800
C31 H31B 0.9800
C31 H31C 0.9800
C32 H32A 0.9800
C32 H32B 0.9800
C32 H32C 0.9800
C33 C34 1.50(2)
C33 H33A 0.9900
C33 H33B 0.9900
C34 C39 1.34(2)
C34 C35 1.44(2)
C35 C36 1.38(2)
C35 H35 0.9500
C36 C37 1.38(2)
C36 C40 1.55(2)
C37 C38 1.38(2)
C37 H37 0.9500
C38 C39 1.43(2)
C38 C44 1.47(2)
C40 C41 1.50(2)
C40 C42 1.54(2)
C40 C43 1.56(2)
C41 H41A 0.9800
C41 H41B 0.9800
C41 H41C 0.9800
C42 H42A 0.9800
C42 H42B 0.9800
C42 H42C 0.9800
C43 H43A 0.9800
C43 H43B 0.9800
C43 H43C 0.9800
C44 C45 1.53(2)
C44 H44A 0.9900
C44 H44B 0.9900
C45 C50 1.39(2)
C45 C46 1.39(2)
C46 C47 1.39(2)
C46 H46 0.9500
C47 C48 1.39(2)
C47 C51 1.55(2)
C48 C49 1.37(2)
C48 H48 0.9500
C49 C50 1.38(2)
C49 C55 1.47(2)
C51 C52 1.50(2)
C51 C53 1.53(2)
C51 C54 1.54(2)
C52 H52A 0.9800
C52 H52B 0.9800
C52 H52C 0.9800
C53 H53A 0.9800
C53 H53B 0.9800
C53 H53C 0.9800
C54 H54A 0.9800
C54 H54B 0.9800
C54 H54C 0.9800
C55 H55A 0.9900
C55 H55B 0.9900
C56 C57 1.40(2)
C56 C61 1.414(19)
C57 C58 1.36(2)
C57 H57 0.9500
C58 C59 1.35(2)
C58 H58 0.9500
C59 C60 1.36(2)
C59 H59 0.9500
C60 C61 1.42(2)
C60 H60 0.9500
C61 H61 0.9500
C62 C63 1.38(2)
C62 C67 1.39(2)
C63 C64 1.382(19)
C63 H63 0.9500
C64 C65 1.347(19)
C64 H64 0.9500
C65 C66 1.351(19)
C65 H65 0.9500
C66 C67 1.42(2)
C66 H66 0.9500
C67 H67 0.9500
S1M O2M 1.416(13)
S1M O3M 1.435(12)
S1M O1M 1.478(12)
S1M C1M 1.88(3)
C1M F2M 1.27(2)
C1M F1M 1.33(2)
C1M F3M 1.34(2)
S1N O1N 1.387(13)
S1N O3N 1.407(15)
S1N O2N 1.426(16)
S1N C1N 1.81(2)
C1N F3N 1.27(2)
C1N F1N 1.27(2)
C1N F2N 1.36(2)
Cl1S C2S 1.736(10)
C2S Cl3S 1.737(10)
C2S H2S1 0.9900
C2S H2S2 0.9900
Cl1' C2S' 1.736(10)
C2S' Cl3' 1.736(10)
C2S' H2SA 0.9900
C2S' H2SB 0.9900
Cl1T C2T 1.736(10)
C2T Cl3T 1.736(10)
C2T H2TA 0.9900
C2T H2TB 0.9900
Cl1" C2T" 1.737(10)
C2T" Cl3" 1.737(10)
C2T" H2TC 0.9900
C2T" H2TD 0.9900

loop_
_geom_hbond_atom_site_label_D
_geom_hbond_atom_site_label_H
_geom_hbond_atom_site_label_A
_geom_hbond_distance_DH
_geom_hbond_distance_HA
_geom_hbond_distance_DA
_geom_hbond_angle_DHA
O1 H1 O1M 0.85 1.77 2.622(16) 179.0

loop_
_geom_torsion_atom_site_label_1
_geom_torsion_atom_site_label_2
_geom_torsion_atom_site_label_3
_geom_torsion_atom_site_label_4
_geom_torsion
P2 Pd1 P1 O2 -162.2(5)
C5 Pd1 P1 O2 43.5(16)
C2 Pd1 P1 O2 -6.6(7)
C6 Pd1 P1 O2 -44.4(11)
C3 Pd1 P1 O2 27.3(7)
C1 Pd1 P1 O2 -34.3(8)
C4 Pd1 P1 O2 50.3(8)
P2 Pd1 P1 O3 73.8(6)
C5 Pd1 P1 O3 -80.5(15)
C2 Pd1 P1 O3 -130.6(7)
C6 Pd1 P1 O3 -168.4(10)
C3 Pd1 P1 O3 -96.7(7)
C1 Pd1 P1 O3 -158.3(7)
C4 Pd1 P1 O3 -73.7(8)
P2 Pd1 P1 C56 -50.7(7)
C5 Pd1 P1 C56 155.0(15)
C2 Pd1 P1 C56 104.9(8)
C6 Pd1 P1 C56 67.1(12)
C3 Pd1 P1 C56 138.9(8)
C1 Pd1 P1 C56 77.2(9)
C4 Pd1 P1 C56 161.8(8)
P1 Pd1 P2 O4 -74.1(6)
C5 Pd1 P2 O4 97.5(7)
C2 Pd1 P2 O4 166.4(11)
C6 Pd1 P2 O4 133.0(8)
C3 Pd1 P2 O4 77.8(14)
C1 Pd1 P2 O4 159.2(8)
C4 Pd1 P2 O4 73.6(8)
P1 Pd1 P2 O5 158.9(5)
C5 Pd1 P2 O5 -29.6(7)
C2 Pd1 P2 O5 39.3(12)
C6 Pd1 P2 O5 5.9(7)
C3 Pd1 P2 O5 -49.2(14)
C1 Pd1 P2 O5 32.2(8)
C4 Pd1 P2 O5 -53.4(8)
P1 Pd1 P2 C62 45.1(8)
C5 Pd1 P2 C62 -143.3(9)
C2 Pd1 P2 C62 -74.4(13)
C6 Pd1 P2 C62 -107.8(9)
C3 Pd1 P2 C62 -163.0(14)
C1 Pd1 P2 C62 -81.6(10)
C4 Pd1 P2 C62 -167.2(9)
O3 P1 O2 C17 73.8(17)
C56 P1 O2 C17 179.4(17)
Pd1 P1 O2 C17 -55.6(17)
O2 P1 O3 C28 -72.9(16)
C56 P1 O3 C28 -175.5(15)
Pd1 P1 O3 C28 51.9(16)
O5 P2 O4 C39 71.1(17)
C62 P2 O4 C39 173.2(17)
Pd1 P2 O4 C39 -55.4(17)
O4 P2 O5 C50 -72.0(17)
C62 P2 O5 C50 -173.1(17)
Pd1 P2 O5 C50 59.1(17)
P2 Pd1 C1 O1 63(2)
P1 Pd1 C1 O1 -54(2)
C5 Pd1 C1 O1 148(2)
C2 Pd1 C1 O1 -111(3)
C6 Pd1 C1 O1 116(3)
C3 Pd1 C1 O1 -141(2)
C4 Pd1 C1 O1 -176(2)
P2 Pd1 C1 C6 -53.7(14)
P1 Pd1 C1 C6 -170.5(11)
C5 Pd1 C1 C6 31.4(12)
C2 Pd1 C1 C6 132(2)
C3 Pd1 C1 C6 103.1(13)
C4 Pd1 C1 C6 67.6(13)
P2 Pd1 C1 C2 173.9(11)
P1 Pd1 C1 C2 57.0(13)
C5 Pd1 C1 C2 -101.0(13)
C6 Pd1 C1 C2 -132(2)
C3 Pd1 C1 C2 -29.4(12)
C4 Pd1 C1 C2 -64.9(13)
O1 C1 C2 C3 -169.9(16)
C6 C1 C2 C3 5(3)
Pd1 C1 C2 C3 59.8(17)
O1 C1 C2 C11 6(3)
C6 C1 C2 C11 -178.3(17)
Pd1 C1 C2 C11 -123.7(17)
O1 C1 C2 Pd1 130.2(17)
C6 C1 C2 Pd1 -54.6(18)
P2 Pd1 C2 C1 -11.5(19)
P1 Pd1 C2 C1 -131.3(12)
C5 Pd1 C2 C1 64.4(12)
C6 Pd1 C2 C1 27.6(12)
C3 Pd1 C2 C1 130.0(19)
C4 Pd1 C2 C1 99.8(14)
P2 Pd1 C2 C3 -141.5(10)
P1 Pd1 C2 C3 98.7(12)
C5 Pd1 C2 C3 -65.6(12)
C6 Pd1 C2 C3 -102.4(13)
C1 Pd1 C2 C3 -130.0(19)
C4 Pd1 C2 C3 -30.3(11)
P2 Pd1 C2 C11 103.4(17)
P1 Pd1 C2 C11 -16.3(17)
C5 Pd1 C2 C11 179.3(19)
C6 Pd1 C2 C11 142(2)
C3 Pd1 C2 C11 -115(2)
C1 Pd1 C2 C11 115(2)
C4 Pd1 C2 C11 -145(2)
C1 C2 C3 C4 0(3)
C11 C2 C3 C4 -176.6(16)
Pd1 C2 C3 C4 60.5(16)
C1 C2 C3 Pd1 -60.7(17)
C11 C2 C3 Pd1 123.0(17)
P2 Pd1 C3 C2 121.9(15)
P1 Pd1 C3 C2 -86.4(12)
C5 Pd1 C3 C2 99.7(13)
C6 Pd1 C3 C2 62.9(12)
C1 Pd1 C3 C2 29.0(11)
C4 Pd1 C3 C2 128.0(18)
P2 Pd1 C3 C4 -6(2)
P1 Pd1 C3 C4 145.6(11)
C5 Pd1 C3 C4 -28.4(11)
C2 Pd1 C3 C4 -128.0(18)
C6 Pd1 C3 C4 -65.1(11)
C1 Pd1 C3 C4 -99.0(12)
C2 C3 C4 C5 -6(3)
Pd1 C3 C4 C5 53.5(16)
C2 C3 C4 C7 171.5(16)
Pd1 C3 C4 C7 -129.2(17)
C2 C3 C4 Pd1 -59.4(16)
P2 Pd1 C4 C3 177.4(9)
P1 Pd1 C4 C3 -43.9(13)
C5 Pd1 C4 C3 132.1(18)
C2 Pd1 C4 C3 30.5(10)
C6 Pd1 C4 C3 100.6(12)
C1 Pd1 C4 C3 65.6(11)
P2 Pd1 C4 C5 45.3(13)
P1 Pd1 C4 C5 -176.0(9)
C2 Pd1 C4 C5 -101.6(12)
C6 Pd1 C4 C5 -31.5(11)
C3 Pd1 C4 C5 -132.1(18)
C1 Pd1 C4 C5 -66.4(12)
P2 Pd1 C4 C7 -65(2)
P1 Pd1 C4 C7 74(2)
C5 Pd1 C4 C7 -110(2)
C2 Pd1 C4 C7 148(2)
C6 Pd1 C4 C7 -142(2)
C3 Pd1 C4 C7 117(2)
C1 Pd1 C4 C7 -177(2)
C3 C4 C5 C6 7(3)
C7 C4 C5 C6 -170.5(16)
Pd1 C4 C5 C6 61.0(16)
C3 C4 C5 Pd1 -54.2(17)
C7 C4 C5 Pd1 128.4(16)
P2 Pd1 C5 C4 -144.4(11)
P1 Pd1 C5 C4 10(2)
C2 Pd1 C5 C4 63.3(12)
C6 Pd1 C5 C4 127.5(18)
C3 Pd1 C5 C4 28.0(11)
C1 Pd1 C5 C4 98.0(13)
P2 Pd1 C5 C6 88.1(11)
P1 Pd1 C5 C6 -117.7(15)
C2 Pd1 C5 C6 -64.2(11)
C3 Pd1 C5 C6 -99.5(12)
C1 Pd1 C5 C6 -29.5(11)
C4 Pd1 C5 C6 -127.5(18)
O1 C1 C6 C5 171.0(16)
C2 C1 C6 C5 -4(3)
Pd1 C1 C6 C5 -58.3(16)
O1 C1 C6 C55 -8(3)
C2 C1 C6 C55 177.1(17)
Pd1 C1 C6 C55 122.9(19)
O1 C1 C6 Pd1 -130.7(18)
C2 C1 C6 Pd1 54.2(18)
C4 C5 C6 C1 -2(3)
Pd1 C5 C6 C1 60.2(17)
C4 C5 C6 C55 177.0(16)
Pd1 C5 C6 C55 -120.9(15)
C4 C5 C6 Pd1 -62.1(16)
P2 Pd1 C6 C1 134.7(12)
P1 Pd1 C6 C1 16.7(19)
C5 Pd1 C6 C1 -128.1(19)
C2 Pd1 C6 C1 -27.9(12)
C3 Pd1 C6 C1 -62.7(12)
C4 Pd1 C6 C1 -97.6(13)
P2 Pd1 C6 C5 -97.3(11)
P1 Pd1 C6 C5 144.8(10)
C2 Pd1 C6 C5 100.2(13)
C3 Pd1 C6 C5 65.3(12)
C1 Pd1 C6 C5 128.1(19)
C4 Pd1 C6 C5 30.5(11)
P2 Pd1 C6 C55 12.0(17)
P1 Pd1 C6 C55 -106.0(17)
C5 Pd1 C6 C55 109(2)
C2 Pd1 C6 C55 -151(2)
C3 Pd1 C6 C55 174.6(19)
C1 Pd1 C6 C55 -123(2)
C4 Pd1 C6 C55 140(2)
C3 C4 C7 C8 0(3)
C5 C4 C7 C8 177.7(15)
Pd1 C4 C7 C8 -94(2)
C3 C4 C7 C10 -117.9(19)
C5 C4 C7 C10 59(2)
Pd1 C4 C7 C10 147.8(15)
C3 C4 C7 C9 123.8(19)
C5 C4 C7 C9 -59(2)
Pd1 C4 C7 C9 30(3)
C1 C2 C11 C12 169.8(17)
C3 C2 C11 C12 -14(2)
Pd1 C2 C11 C12 77(2)
C2 C11 C12 C13 96(2)
C2 C11 C12 C17 -69(2)
C17 C12 C13 C14 -1(3)
C11 C12 C13 C14 -166.5(17)
C12 C13 C14 C15 1(3)
C12 C13 C14 C18 175.9(19)
C13 C14 C15 C16 -1(3)
C18 C14 C15 C16 -176.8(18)
C14 C15 C16 C17 2(3)
C14 C15 C16 C22 175.3(16)
C15 C16 C17 O2 -176.9(15)
C22 C16 C17 O2 10(3)
C15 C16 C17 C12 -2(3)
C22 C16 C17 C12 -175.2(16)
P1 O2 C17 C16 -82(2)
P1 O2 C17 C12 103.3(19)
C13 C12 C17 C16 1(3)
C11 C12 C17 C16 167.9(17)
C13 C12 C17 O2 176.2(15)
C11 C12 C17 O2 -17(3)
C13 C14 C18 C21 -179.3(18)
C15 C14 C18 C21 -4(3)
C13 C14 C18 C20 55(3)
C15 C14 C18 C20 -129.8(18)
C13 C14 C18 C19 -59(2)
C15 C14 C18 C19 115.5(19)
C17 C16 C22 C23 80(2)
C15 C16 C22 C23 -93(2)
C16 C22 C23 C28 -91(2)
C16 C22 C23 C24 88(2)
C28 C23 C24 C25 -3(3)
C22 C23 C24 C25 177.8(16)
C23 C24 C25 C26 -2(3)
C23 C24 C25 C29 -179.6(18)
C24 C25 C26 C27 2(3)
C29 C25 C26 C27 180.0(17)
C25 C26 C27 C28 3(3)
C25 C26 C27 C33 -173.7(16)
C24 C23 C28 C27 9(3)
C22 C23 C28 C27 -172.0(18)
C24 C23 C28 O3 177.0(17)
C22 C23 C28 O3 -4(3)
C26 C27 C28 C23 -9(3)
C33 C27 C28 C23 167.6(19)
C26 C27 C28 O3 -176.6(15)
C33 C27 C28 O3 0(3)
P1 O3 C28 C23 81(2)
P1 O3 C28 C27 -110.9(17)
C26 C25 C29 C31 -61(2)
C24 C25 C29 C31 116(2)
C26 C25 C29 C30 177.5(16)
C24 C25 C29 C30 -5(3)
C26 C25 C29 C32 61(2)
C24 C25 C29 C32 -122(2)
C26 C27 C33 C34 -58(2)
C28 C27 C33 C34 126(2)
C27 C33 C34 C39 -115(2)
C27 C33 C34 C35 67(2)
C39 C34 C35 C36 2(3)
C33 C34 C35 C36 -180.0(16)
C34 C35 C36 C37 -2(3)
C34 C35 C36 C40 -178.0(16)
C35 C36 C37 C38 1(3)
C40 C36 C37 C38 176.5(17)
C36 C37 C38 C39 1(3)
C36 C37 C38 C44 -175.6(16)
C35 C34 C39 O4 174.5(14)
C33 C34 C39 O4 -3(3)
C35 C34 C39 C38 0(3)
C33 C34 C39 C38 -178.1(17)
P2 O4 C39 C34 111.4(19)
P2 O4 C39 C38 -74(2)
C37 C38 C39 C34 -1(3)
C44 C38 C39 C34 175.1(18)
C37 C38 C39 O4 -176.0(15)
C44 C38 C39 O4 0(3)
C35 C36 C40 C41 -11(3)
C37 C36 C40 C41 173.9(16)
C35 C36 C40 C42 111.0(19)
C37 C36 C40 C42 -65(2)
C35 C36 C40 C43 -130.9(18)
C37 C36 C40 C43 54(2)
C37 C38 C44 C45 -94(2)
C39 C38 C44 C45 90(2)
C38 C44 C45 C50 -87(2)
C38 C44 C45 C46 90(2)
C50 C45 C46 C47 -3(3)
C44 C45 C46 C47 179.5(16)
C45 C46 C47 C48 4(3)
C45 C46 C47 C51 176.6(17)
C46 C47 C48 C49 -3(3)
C51 C47 C48 C49 -175.7(19)
C47 C48 C49 C50 1(3)
C47 C48 C49 C55 166.9(18)
C48 C49 C50 C45 0(3)
C55 C49 C50 C45 -166.2(18)
C48 C49 C50 O5 -177.8(17)
C55 C49 C50 O5 16(3)
C46 C45 C50 C49 1(3)
C44 C45 C50 C49 178.2(17)
C46 C45 C50 O5 178.8(15)
C44 C45 C50 O5 -4(3)
P2 O5 C50 C49 -105.8(19)
P2 O5 C50 C45 76(2)
C46 C47 C51 C52 7(3)
C48 C47 C51 C52 179.2(18)
C46 C47 C51 C53 128(2)
C48 C47 C51 C53 -60(2)
C46 C47 C51 C54 -111(2)
C48 C47 C51 C54 61(2)
C48 C49 C55 C6 -95(2)
C50 C49 C55 C6 70(2)
C1 C6 C55 C49 -170(2)
C5 C6 C55 C49 12(2)
Pd1 C6 C55 C49 -73(2)
O2 P1 C56 C57 -90.5(15)
O3 P1 C56 C57 20.1(16)
Pd1 P1 C56 C57 151.7(13)
O2 P1 C56 C61 87.2(14)
O3 P1 C56 C61 -162.3(13)
Pd1 P1 C56 C61 -30.7(15)
C61 C56 C57 C58 1(3)
P1 C56 C57 C58 178.6(14)
C56 C57 C58 C59 0(3)
C57 C58 C59 C60 -2(3)
C58 C59 C60 C61 2(3)
C57 C56 C61 C60 -1(2)
P1 C56 C61 C60 -178.4(12)
C59 C60 C61 C56 -1(2)
O4 P2 C62 C63 30.1(16)
O5 P2 C62 C63 142.2(15)
Pd1 P2 C62 C63 -98.7(15)
O4 P2 C62 C67 -145.0(14)
O5 P2 C62 C67 -32.9(15)
Pd1 P2 C62 C67 86.2(15)
C67 C62 C63 C64 0(3)
P2 C62 C63 C64 -175.5(13)
C62 C63 C64 C65 3(3)
C63 C64 C65 C66 -5(3)
C64 C65 C66 C67 3(3)
C63 C62 C67 C66 -1(3)
P2 C62 C67 C66 174.4(13)
C65 C66 C67 C62 0(3)
O2M S1M C1M F2M 177(2)
O3M S1M C1M F2M -61(2)
O1M S1M C1M F2M 56(2)
O2M S1M C1M F1M -61(2)
O3M S1M C1M F1M 61(2)
O1M S1M C1M F1M 178.5(18)
O2M S1M C1M F3M 56(2)
O3M S1M C1M F3M 177.7(17)
O1M S1M C1M F3M -65(2)
O1N S1N C1N F3N -55(2)
O3N S1N C1N F3N -179.3(19)
O2N S1N C1N F3N 63(2)
O1N S1N C1N F1N 173.0(18)
O3N S1N C1N F1N 49(2)
O2N S1N C1N F1N -69(2)
O1N S1N C1N F2N 57.7(18)
O3N S1N C1N F2N -66.3(18)
O2N S1N C1N F2N 176.0(16)
